data_4032270
loop_
_publ_author_name
'Bugaenko, Dmitry I.'
'Yurovskaya, Marina A.'
'Karchava, Alexander V.'

_publ_section_title
;
 Quaternary N-(2-Pyridyl)-DABCO Salts: One-Pot in Situ Formation from
 Pyridine-N-oxides and Reactions with Nucleophiles: A Mild and Selective
 Route to Substituted N-(2-Pyridyl)-N'-ethylpiperazines.
;
_journal_issue 4
_journal_name_full 'The Journal of organic chemistry'
_journal_page_first 2136
_journal_page_last 2149
_journal_paper_doi 10.1021/acs.joc.6b02952
_journal_volume 82
_journal_year 2017
_chemical_formula_moiety 'C21 H29 Br N5, C N S'
_chemical_formula_sum 'C22 H29 Br N6 S'
_chemical_formula_weight 489.48
_space_group_crystal_system monoclinic
_space_group_IT_number 4
_space_group_name_Hall 'P 2yb'
_space_group_name_H-M_alt 'P 1 21 1'
_symmetry_space_group_name_Hall 'P 2yb'
_symmetry_space_group_name_H-M 'P 1 21 1'
_atom_sites_solution_hydrogens geom
_atom_sites_solution_primary dual
_audit_creation_date 2016-10-21
_audit_creation_method
;
Olex2 1.2
(compiled 2016.09.09 svn.r3337 for OlexSys, GUI svn.r5227)
;
_cell_angle_alpha 90
_cell_angle_beta 92.80(2)
_cell_angle_gamma 90
_cell_formula_units_Z 2
_cell_length_a 6.826(8)
_cell_length_b 7.652(9)
_cell_length_c 20.88(3)
_cell_measurement_reflns_used 680
_cell_measurement_temperature 120
_cell_measurement_theta_max 25.875
_cell_measurement_theta_min 2.836
_cell_volume 1089(2)
_computing_cell_refinement 'SAINT v8.34A (Bruker, 2013)'
_computing_data_reduction 'SAINT v8.34A (Bruker, 2013)'
_computing_molecular_graphics 'Olex2 (Dolomanov et al., 2009)'
_computing_publication_material 'Olex2 (Dolomanov et al., 2009)'
_computing_structure_refinement 'ShelXL (Sheldrick, 2015)'
_computing_structure_solution 'ShelXT (Sheldrick, 2015)'
_diffrn_ambient_temperature 120
_diffrn_detector 'Bruker APEX2 area detector'
_diffrn_detector_area_resol_mean 7.9
_diffrn_detector_type 'CCD area detector'
_diffrn_measured_fraction_theta_full 0.997
_diffrn_measured_fraction_theta_max 0.997
_diffrn_measurement_device 'three-circle diffractometer'
_diffrn_measurement_device_type 'Bruker APEX-II CCD'
_diffrn_measurement_method '\f and \w scans'
_diffrn_radiation_monochromator 'mirror optics'
_diffrn_radiation_probe x-ray
_diffrn_radiation_type MoK\a
_diffrn_radiation_wavelength 0.71073
_diffrn_reflns_av_R_equivalents 0.1663
_diffrn_reflns_av_unetI/netI 0.2825
_diffrn_reflns_Laue_measured_fraction_full 0.997
_diffrn_reflns_Laue_measured_fraction_max 0.997
_diffrn_reflns_limit_h_max 8
_diffrn_reflns_limit_h_min -8
_diffrn_reflns_limit_k_max 9
_diffrn_reflns_limit_k_min -9
_diffrn_reflns_limit_l_max 24
_diffrn_reflns_limit_l_min -25
_diffrn_reflns_number 6543
_diffrn_reflns_point_group_measured_fraction_full 0.998
_diffrn_reflns_point_group_measured_fraction_max 0.998
_diffrn_reflns_theta_full 26.000
_diffrn_reflns_theta_max 26.010
_diffrn_reflns_theta_min 1.953
_diffrn_source 'microfocus sealed X-ray tube'
_diffrn_source_type 'Incoatec I\ms'
_diffrn_standards_number 0
_exptl_absorpt_coefficient_mu 2.005
_exptl_absorpt_correction_T_max 0.0932
_exptl_absorpt_correction_T_min 0.0440
_exptl_absorpt_correction_type multi-scan
_exptl_absorpt_process_details
;
 TWINABS-2008/2 (Bruker,2010) was used for absorption correction.
 
For component 1:
 wR2(int) was 0.1354 before and 0.0749 after correction.
 The Ratio of minimum to maximum transmission not present.
 The \l/2 correction factor is Not present
 
For component 2:
 wR2(int) was 0.1539 before and 0.0776 after correction.
 The Ratio of minimum to maximum transmission is 0.39.
 The \l/2 correction factor is Not present

Final HKLF 4 output contains 9111 reflections, Rint = 0.2277
 (2295 with I > 3sig(I), Rint = 0.1331)
;
_exptl_crystal_colour colourless
_exptl_crystal_colour_primary colourless
_exptl_crystal_density_diffrn 1.493
_exptl_crystal_description plate
_exptl_crystal_F_000 508
_exptl_crystal_recrystallization_method 'crystallized from CH2CL2'
_exptl_crystal_size_max 0.7
_exptl_crystal_size_mid 0.07
_exptl_crystal_size_min 0.02
_refine_diff_density_max 1.206
_refine_diff_density_min -1.251
_refine_diff_density_rms 0.141
_refine_ls_abs_structure_details
;
 Refined as an inversion twin.
;
_refine_ls_abs_structure_Flack 0.05(5)
_refine_ls_extinction_method none
_refine_ls_goodness_of_fit_ref 0.980
_refine_ls_hydrogen_treatment constr
_refine_ls_matrix_type full
_refine_ls_number_parameters 272
_refine_ls_number_reflns 3933
_refine_ls_number_restraints 154
_refine_ls_restrained_S_all 0.968
_refine_ls_R_factor_all 0.2198
_refine_ls_R_factor_gt 0.0994
_refine_ls_shift/su_max 0.000
_refine_ls_shift/su_mean 0.000
_refine_ls_structure_factor_coef Fsqd
_refine_ls_weighting_details 'w=1/[\s^2^(Fo^2^)+(0.0767P)^2^] where P=(Fo^2^+2Fc^2^)/3'
_refine_ls_weighting_scheme calc
_refine_ls_wR_factor_gt 0.1970
_refine_ls_wR_factor_ref 0.2507
_reflns_Friedel_coverage 0.855
_reflns_Friedel_fraction_full 1.000
_reflns_Friedel_fraction_max 1.000
_reflns_number_gt 1756
_reflns_number_total 3933
_reflns_threshold_expression 'I > 2\s(I)'
_cod_data_source_file jo6b02952_si_002.cif
_cod_data_source_block a
_cod_database_code 4032270
_shelx_space_group_comment
;
The symmetry employed for this shelxl refinement is uniquely defined
by the following loop, which should always be used as a source of
symmetry information in preference to the above space-group names.
They are only intended as comments.
;
_olex2_refinement_description
;
1. Twinned data refinement
 Scales: 0.95(5) 0.05(5)
2. Fixed Uiso
 At 1.2 times of:
  All C(H) groups, All C(H,H) groups
3. Uiso/Uaniso restraints and constraints
S1S \\sim C1S \\sim N1S: within 2A with sigma of 0.01 and sigma for terminal
atoms of 0.01
N11 \\sim H8 \\sim C2 \\sim C16 \\sim H16A \\sim H16B \\sim C3 \\sim H3 \\sim
C12 \\sim H12A \\sim H12B \\sim C13 \\sim H13A \\sim H15B \\sim C10 \\sim C4
\\sim H4 \\sim C15 \\sim N1 \\sim C9 \\sim C8: within 2A with sigma of 0.01 and
sigma for terminal atoms of 0.01
4.a Secondary CH2 refined with riding coordinates:
 C25(H25A,H25B), C20(H20A,H20B), C24(H24A,H24B), C16(H16A,H16B), C12(H12A,
 H12B), C13(H13A,H13B), C18(H18A,H18B), C17(H17A,H17B), C15(H15A,H15B),
 C26(H26A,H26B), C23(H23A,H23B), C21(H21A,H21B)
4.b Aromatic/amide H refined with riding coordinates:
 C8(H8), C7(H7), C3(H3), C4(H4), C5(H5)
;
_shelx_shelxl_version_number 2014/7
_olex2_exptl_crystal_mounting_method 'mounted on aneedle'
_olex2_submission_special_instructions 'No special instructions were received'

loop_
_space_group_symop_operation_xyz
'x, y, z'
'-x, y+1/2, -z'

loop_
_atom_site_label
_atom_site_type_symbol
_atom_site_fract_x
_atom_site_fract_y
_atom_site_fract_z
_atom_site_U_iso_or_equiv
_atom_site_adp_type
_atom_site_occupancy
_atom_site_site_symmetry_order
_atom_site_calc_flag
_atom_site_refinement_flags_posn
_atom_site_refinement_flags_adp
Br01 Br 1.1728(3) 0.3737(3) 0.68225(10) 0.0417(6) Uani 1 1 d . .
S1S S 0.5012(8) 0.3080(8) 0.8142(3) 0.0564(19) Uani 1 1 d . U
N1 N 0.721(2) 0.392(3) 0.4263(7) 0.030(3) Uani 1 1 d . U
N1S N 0.475(2) 0.576(3) 0.9031(9) 0.044(4) Uani 1 1 d . U
N11 N 0.446(2) 0.435(2) 0.3622(8) 0.039(3) Uani 1 1 d . U
N14 N 0.232(2) 0.355(3) 0.2453(7) 0.032(4) Uani 1 1 d . .
N19 N -0.037(2) 0.464(2) 0.1285(9) 0.037(5) Uani 1 1 d . .
C9 C 0.813(2) 0.394(3) 0.4856(8) 0.027(3) Uani 1 1 d . U
N22 N -0.004(2) 0.718(3) 0.0474(9) 0.049(5) Uani 1 1 d . .
C8 C 1.009(3) 0.314(2) 0.4922(9) 0.030(4) Uani 1 1 d . U
H8 H 1.0680 0.2626 0.4564 0.036 Uiso 1 1 calc R U
C2 C 0.539(3) 0.451(3) 0.4223(9) 0.032(3) Uani 1 1 d . U
C25 C -0.007(3) 0.635(3) 0.1623(10) 0.040(6) Uani 1 1 d . .
H25A H 0.1156 0.6316 0.1895 0.048 Uiso 1 1 calc R .
H25B H -0.1175 0.6576 0.1903 0.048 Uiso 1 1 calc R .
C7 C 1.102(3) 0.316(2) 0.5501(8) 0.028(5) Uani 1 1 d . .
H7 H 1.2300 0.2676 0.5531 0.033 Uiso 1 1 calc R .
C20 C 0.139(3) 0.434(2) 0.0867(9) 0.031(5) Uani 1 1 d . .
H20A H 0.2610 0.4241 0.1141 0.037 Uiso 1 1 calc R .
H20B H 0.1211 0.3241 0.0620 0.037 Uiso 1 1 calc R .
C24 C -0.217(3) 0.479(3) 0.0834(10) 0.043(6) Uani 1 1 d . .
H24A H -0.3332 0.5043 0.1084 0.051 Uiso 1 1 calc R .
H24B H -0.2397 0.3660 0.0611 0.051 Uiso 1 1 calc R .
C16 C 0.546(3) 0.387(4) 0.3061(8) 0.041(3) Uani 1 1 d . U
H16A H 0.6707 0.3277 0.3188 0.049 Uiso 1 1 calc R U
H16B H 0.5775 0.4935 0.2816 0.049 Uiso 1 1 calc R U
C3 C 0.446(3) 0.528(3) 0.4749(10) 0.035(4) Uani 1 1 d . U
H3 H 0.3200 0.5808 0.4687 0.042 Uiso 1 1 calc R U
C12 C 0.261(3) 0.523(3) 0.3439(10) 0.042(3) Uani 1 1 d . U
H12A H 0.2879 0.6301 0.3194 0.050 Uiso 1 1 calc R U
H12B H 0.1941 0.5572 0.3830 0.050 Uiso 1 1 calc R U
C13 C 0.130(3) 0.404(3) 0.3039(9) 0.042(4) Uani 1 1 d . U
H13A H 0.1001 0.2976 0.3286 0.050 Uiso 1 1 calc R U
H13B H 0.0055 0.4638 0.2919 0.050 Uiso 1 1 calc R .
C18 C -0.070(3) 0.318(3) 0.1733(10) 0.034(5) Uani 1 1 d . .
H18A H -0.1474 0.2275 0.1498 0.041 Uiso 1 1 calc R .
H18B H -0.1507 0.3625 0.2079 0.041 Uiso 1 1 calc R .
C17 C 0.112(3) 0.231(3) 0.2047(10) 0.035(5) Uani 1 1 d . .
H17A H 0.0711 0.1318 0.2315 0.042 Uiso 1 1 calc R .
H17B H 0.1939 0.1830 0.1708 0.042 Uiso 1 1 calc R .
C15 C 0.420(3) 0.266(3) 0.2640(10) 0.041(4) Uani 1 1 d . U
H15A H 0.4896 0.2353 0.2252 0.050 Uiso 1 1 calc R .
H15B H 0.3930 0.1575 0.2876 0.050 Uiso 1 1 calc R U
C26 C 0.004(3) 0.781(3) 0.1122(10) 0.040(6) Uani 1 1 d . .
H26A H -0.1060 0.8631 0.1175 0.048 Uiso 1 1 calc R .
H26B H 0.1278 0.8465 0.1203 0.048 Uiso 1 1 calc R .
C10 C 0.735(3) 0.454(3) 0.5412(10) 0.032(4) Uani 1 1 d . U
C23 C -0.192(4) 0.625(3) 0.0332(12) 0.053(7) Uani 1 1 d . .
H23A H -0.1928 0.5737 -0.0104 0.063 Uiso 1 1 calc R .
H23B H -0.3029 0.7086 0.0345 0.063 Uiso 1 1 calc R .
C4 C 0.538(3) 0.526(3) 0.5337(11) 0.037(4) Uani 1 1 d . U
H4 H 0.4744 0.5706 0.5697 0.044 Uiso 1 1 calc R U
C5 C 0.834(3) 0.449(3) 0.6009(10) 0.037(5) Uani 1 1 d . .
H5 H 0.7751 0.4893 0.6385 0.044 Uiso 1 1 calc R .
C6 C 1.033(3) 0.378(4) 0.6035(8) 0.040(5) Uani 1 1 d . .
C21 C 0.152(3) 0.588(3) 0.0413(11) 0.046(6) Uani 1 1 d . .
H21A H 0.2809 0.6461 0.0495 0.056 Uiso 1 1 calc R .
H21B H 0.1477 0.5439 -0.0033 0.056 Uiso 1 1 calc R .
C1S C 0.486(3) 0.473(4) 0.8692(13) 0.049(5) Uani 1 1 d . U

loop_
_atom_site_aniso_label
_atom_site_aniso_U_11
_atom_site_aniso_U_22
_atom_site_aniso_U_33
_atom_site_aniso_U_23
_atom_site_aniso_U_13
_atom_site_aniso_U_12
Br01 0.0287(10) 0.0413(11) 0.0555(13) 0.0023(17) 0.0063(8) 0.0006(16)
S1S 0.025(3) 0.054(4) 0.090(5) 0.004(3) 0.001(3) -0.002(3)
N1 0.027(6) 0.020(7) 0.043(7) 0.000(8) 0.010(5) -0.003(7)
N1S 0.010(7) 0.059(11) 0.064(11) -0.002(9) 0.010(8) -0.005(8)
N11 0.035(5) 0.037(6) 0.046(6) -0.002(5) 0.004(5) 0.007(5)
N14 0.020(7) 0.023(11) 0.052(10) -0.003(10) 0.001(6) -0.004(9)
N19 0.007(8) 0.049(12) 0.055(13) 0.009(10) 0.000(8) 0.002(8)
C9 0.028(6) 0.011(7) 0.043(7) 0.000(7) 0.008(6) -0.010(7)
N22 0.019(10) 0.068(14) 0.059(14) -0.005(11) -0.002(8) -0.010(9)
C8 0.025(7) 0.022(7) 0.042(8) 0.000(7) 0.011(7) -0.003(6)
C2 0.027(7) 0.025(7) 0.046(7) 0.000(7) 0.010(6) 0.003(6)
C25 0.011(10) 0.054(15) 0.057(15) 0.003(12) 0.011(10) 0.006(10)
C7 0.027(10) 0.031(12) 0.025(11) 0.008(8) 0.006(8) 0.002(8)
C20 0.025(10) 0.017(11) 0.051(13) -0.004(9) 0.009(9) 0.000(8)
C24 0.014(10) 0.049(15) 0.064(16) -0.008(12) -0.006(10) -0.002(10)
C16 0.032(6) 0.042(6) 0.048(6) -0.003(7) 0.003(5) 0.003(7)
C3 0.024(7) 0.033(7) 0.047(7) 0.001(7) 0.005(6) 0.001(6)
C12 0.033(6) 0.044(7) 0.048(7) -0.003(6) 0.004(6) 0.006(6)
C13 0.035(7) 0.047(9) 0.043(8) -0.003(8) 0.003(7) 0.003(8)
C18 0.031(11) 0.033(14) 0.040(13) 0.005(10) 0.004(9) -0.002(9)
C17 0.030(12) 0.023(12) 0.054(15) 0.001(10) 0.005(10) -0.007(10)
C15 0.031(8) 0.045(8) 0.049(8) -0.004(8) 0.007(7) -0.002(8)
C26 0.011(10) 0.051(14) 0.058(16) 0.004(12) 0.006(9) 0.002(9)
C10 0.024(7) 0.030(8) 0.044(9) 0.003(7) 0.009(7) -0.002(7)
C23 0.044(15) 0.048(15) 0.066(18) 0.002(13) -0.004(12) -0.023(12)
C4 0.029(7) 0.033(7) 0.049(8) 0.001(7) 0.006(6) 0.002(7)
C5 0.048(14) 0.026(11) 0.040(14) 0.006(9) 0.022(10) 0.000(10)
C6 0.063(13) 0.024(9) 0.033(10) -0.010(17) 0.022(9) -0.004(18)
C21 0.033(13) 0.037(14) 0.070(18) 0.009(13) 0.009(12) -0.016(11)
C1S 0.010(7) 0.063(10) 0.074(11) 0.007(9) 0.008(8) 0.005(8)

loop_
_atom_type_symbol
_atom_type_description
_atom_type_scat_dispersion_real
_atom_type_scat_dispersion_imag
_atom_type_scat_source
C C 0.0033 0.0016 'International Tables Vol C Tables 4.2.6.8 and 6.1.1.4'
H H 0.0000 0.0000 'International Tables Vol C Tables 4.2.6.8 and 6.1.1.4'
Br Br -0.2901 2.4595 'International Tables Vol C Tables 4.2.6.8 and 6.1.1.4'
N N 0.0061 0.0033 'International Tables Vol C Tables 4.2.6.8 and 6.1.1.4'
S S 0.1246 0.1234 'International Tables Vol C Tables 4.2.6.8 and 6.1.1.4'

loop_
_geom_angle_atom_site_label_1
_geom_angle_atom_site_label_2
_geom_angle_atom_site_label_3
_geom_angle
C2 N1 C9 116.5(16)
C2 N11 C16 123.3(17)
C2 N11 C12 123.3(17)
C16 N11 C12 110.1(16)
C13 N14 C17 111.4(15)
C15 N14 C13 109.3(15)
C15 N14 C17 107.6(17)
C25 N19 C20 107.9(15)
C25 N19 C24 108.5(16)
C24 N19 C20 106.9(15)
C18 N19 C25 112.5(15)
C18 N19 C20 112.9(15)
C18 N19 C24 108.0(16)
N1 C9 C8 117.2(16)
N1 C9 C10 126.1(18)
C10 C9 C8 116.6(16)
C26 N22 C23 109.9(18)
C26 N22 C21 108.3(17)
C21 N22 C23 106.4(19)
C9 C8 H8 121.1
C7 C8 C9 117.8(17)
C7 C8 H8 121.1
N1 C2 N11 114.7(17)
N1 C2 C3 123.2(18)
N11 C2 C3 122.1(19)
N19 C25 H25A 109.9
N19 C25 H25B 109.9
N19 C25 C26 108.9(18)
H25A C25 H25B 108.3
C26 C25 H25A 109.9
C26 C25 H25B 109.9
C8 C7 H7 116.7
C6 C7 C8 126.7(19)
C6 C7 H7 116.7
N19 C20 H20A 110.1
N19 C20 H20B 110.1
H20A C20 H20B 108.4
C21 C20 N19 108.0(16)
C21 C20 H20A 110.1
C21 C20 H20B 110.1
N19 C24 H24A 109.4
N19 C24 H24B 109.4
N19 C24 C23 111.3(17)
H24A C24 H24B 108.0
C23 C24 H24A 109.4
C23 C24 H24B 109.4
N11 C16 H16A 109.5
N11 C16 H16B 109.5
N11 C16 C15 110.6(17)
H16A C16 H16B 108.1
C15 C16 H16A 109.5
C15 C16 H16B 109.5
C2 C3 H3 120.4
C4 C3 C2 119.2(19)
C4 C3 H3 120.4
N11 C12 H12A 109.6
N11 C12 H12B 109.6
N11 C12 C13 110.5(18)
H12A C12 H12B 108.1
C13 C12 H12A 109.6
C13 C12 H12B 109.6
N14 C13 C12 108.9(17)
N14 C13 H13A 109.9
N14 C13 H13B 109.9
C12 C13 H13A 109.9
C12 C13 H13B 109.9
H13A C13 H13B 108.3
N19 C18 H18A 108.0
N19 C18 H18B 108.0
N19 C18 C17 117.3(16)
H18A C18 H18B 107.2
C17 C18 H18A 108.0
C17 C18 H18B 108.0
N14 C17 C18 112.1(16)
N14 C17 H17A 109.2
N14 C17 H17B 109.2
C18 C17 H17A 109.2
C18 C17 H17B 109.2
H17A C17 H17B 107.9
N14 C15 C16 109.6(19)
N14 C15 H15A 109.8
N14 C15 H15B 109.8
C16 C15 H15A 109.8
C16 C15 H15B 109.8
H15A C15 H15B 108.2
N22 C26 C25 113.6(19)
N22 C26 H26A 108.8
N22 C26 H26B 108.8
C25 C26 H26A 108.8
C25 C26 H26B 108.8
H26A C26 H26B 107.7
C9 C10 C4 115.4(18)
C9 C10 C5 123.6(19)
C5 C10 C4 121.0(19)
N22 C23 C24 109.5(18)
N22 C23 H23A 109.8
N22 C23 H23B 109.8
C24 C23 H23A 109.8
C24 C23 H23B 109.8
H23A C23 H23B 108.2
C3 C4 C10 119(2)
C3 C4 H4 120.3
C10 C4 H4 120.3
C10 C5 H5 121.5
C10 C5 C6 117.1(18)
C6 C5 H5 121.5
C7 C6 Br01 123.6(17)
C7 C6 C5 118.1(17)
C5 C6 Br01 118.3(13)
N22 C21 C20 114.0(18)
N22 C21 H21A 108.8
N22 C21 H21B 108.8
C20 C21 H21A 108.8
C20 C21 H21B 108.8
H21A C21 H21B 107.6
N1S C1S S1S 179(2)

loop_
_geom_bond_atom_site_label_1
_geom_bond_atom_site_label_2
_geom_bond_distance
Br01 C6 1.861(18)
S1S C1S 1.72(3)
N1 C9 1.36(2)
N1 C2 1.32(2)
N1S C1S 1.06(3)
N11 C2 1.38(2)
N11 C16 1.43(2)
N11 C12 1.47(3)
N14 C13 1.49(2)
N14 C17 1.49(3)
N14 C15 1.48(2)
N19 C25 1.49(3)
N19 C20 1.54(2)
N19 C24 1.51(2)
N19 C18 1.48(2)
C9 C8 1.48(3)
C9 C10 1.38(3)
N22 C26 1.43(3)
N22 C23 1.49(3)
N22 C21 1.47(3)
C8 H8 0.9500
C8 C7 1.34(2)
C2 C3 1.43(3)
C25 H25A 0.9900
C25 H25B 0.9900
C25 C26 1.53(3)
C7 H7 0.9500
C7 C6 1.32(2)
C20 H20A 0.9900
C20 H20B 0.9900
C20 C21 1.52(3)
C24 H24A 0.9900
C24 H24B 0.9900
C24 C23 1.55(3)
C16 H16A 0.9900
C16 H16B 0.9900
C16 C15 1.51(3)
C3 H3 0.9500
C3 C4 1.35(3)
C12 H12A 0.9900
C12 H12B 0.9900
C12 C13 1.50(3)
C13 H13A 0.9900
C13 H13B 0.9900
C18 H18A 0.9900
C18 H18B 0.9900
C18 C17 1.53(3)
C17 H17A 0.9900
C17 H17B 0.9900
C15 H15A 0.9900
C15 H15B 0.9900
C26 H26A 0.9900
C26 H26B 0.9900
C10 C4 1.45(3)
C10 C5 1.39(3)
C23 H23A 0.9900
C23 H23B 0.9900
C4 H4 0.9500
C5 H5 0.9500
C5 C6 1.46(3)
C21 H21A 0.9900
C21 H21B 0.9900

loop_
_geom_torsion_atom_site_label_1
_geom_torsion_atom_site_label_2
_geom_torsion_atom_site_label_3
_geom_torsion_atom_site_label_4
_geom_torsion
N1 C9 C8 C7 179.8(19)
N1 C9 C10 C4 -2(3)
N1 C9 C10 C5 178(2)
N1 C2 C3 C4 -7(3)
N11 C2 C3 C4 174.4(19)
N11 C16 C15 N14 59(3)
N11 C12 C13 N14 -60(2)
N19 C25 C26 N22 -4(2)
N19 C20 C21 N22 -2(2)
N19 C24 C23 N22 -4(3)
N19 C18 C17 N14 62(2)
C9 N1 C2 N11 -175.9(17)
C9 N1 C2 C3 6(3)
C9 C8 C7 C6 2(3)
C9 C10 C4 C3 1(3)
C9 C10 C5 C6 1(3)
C8 C9 C10 C4 -177.5(18)
C8 C9 C10 C5 3(3)
C8 C7 C6 Br01 179.7(17)
C8 C7 C6 C5 2(4)
C2 N1 C9 C8 174.4(19)
C2 N1 C9 C10 -1(3)
C2 N11 C16 C15 141(2)
C2 N11 C12 C13 -139.9(19)
C2 C3 C4 C10 4(3)
C25 N19 C20 C21 -57(2)
C25 N19 C24 C23 60(2)
C25 N19 C18 C17 -84(2)
C20 N19 C25 C26 60.5(18)
C20 N19 C24 C23 -56(2)
C20 N19 C18 C17 38(2)
C24 N19 C25 C26 -55(2)
C24 N19 C20 C21 59(2)
C24 N19 C18 C17 156.2(19)
C16 N11 C2 N1 -10(3)
C16 N11 C2 C3 169(2)
C16 N11 C12 C13 60(2)
C12 N11 C2 N1 -167.3(19)
C12 N11 C2 C3 11(3)
C12 N11 C16 C15 -59(3)
C13 N14 C17 C18 70(2)
C13 N14 C15 C16 -58(2)
C18 N19 C25 C26 -174.3(14)
C18 N19 C20 C21 177.9(16)
C18 N19 C24 C23 -178.0(18)
C17 N14 C13 C12 177.8(17)
C17 N14 C15 C16 -179.4(17)
C15 N14 C13 C12 59(2)
C15 N14 C17 C18 -170.4(17)
C26 N22 C23 C24 -55(3)
C26 N22 C21 C20 58(2)
C10 C9 C8 C7 -5(3)
C10 C5 C6 Br01 178.5(17)
C10 C5 C6 C7 -3(4)
C23 N22 C26 C25 61(2)
C23 N22 C21 C20 -60(2)
C4 C10 C5 C6 -179(2)
C5 C10 C4 C3 -179.8(19)
C21 N22 C26 C25 -55(2)
C21 N22 C23 C24 62(2)

loop_
_twin_individual_id
_twin_individual_mass_fraction_refined
1 0.95(5)
2 0.05(5)
